data_3000169
loop_
_publ_author_name
'Rossella, Arletti et al.'

_journal_name_full 'To be published in Crystal'
_chemical_formula_sum 'C13 H27.4 Al8.35 K8.46 O82.7 Si27.53'
_chemical_name_common K-LTL+1fluorenone@2GPa
_symmetry_space_group_name_Hall '-P 6 2'
_symmetry_space_group_name_H-M 'P 6/m m m'
_cell_angle_alpha 90
_cell_angle_beta 90
_cell_angle_gamma 120
_cell_length_a 18.2489(11)
_cell_length_b 18.2489(11)
_cell_length_c 7.40700(48)
_cell_volume 2136.2(2)
_cod_database_code 3000169
_cod_hold_until_date 2018-06-24

loop_
_atom_site_label
_atom_site_fract_x
_atom_site_fract_y
_atom_site_fract_z
? ? ? ?
